data_4333904
loop_
_publ_author_name
'Sui-Jun Liu'
'Jiong-Peng Zhao'
'Wei-Chao Song'
'Song-De Han'
'Zhong-Yi Liu'
'Xian-He Bu'

_publ_section_title
;
 Slow Magnetic Relaxation in Two New 1D/0D DyIII Complexes with a
 Sterically Hindered Carboxylate Ligand
;
_journal_name_full 'Inorganic Chemistry'
_journal_page_first 2103
_journal_page_last 2109
_journal_paper_doi 10.1021/ic302496g
_journal_volume 52
_journal_year 2013
_chemical_formula_moiety 'C54 H70 Dy2 N4 O12'
_chemical_formula_sum 'C54 H70 Dy2 N4 O12'
_chemical_formula_weight 1292.14
_chemical_name_systematic
; 
 ? 
;
_space_group_IT_number 2
_symmetry_cell_setting triclinic
_symmetry_space_group_name_Hall '-P 1'
_symmetry_space_group_name_H-M 'P -1'
_atom_sites_solution_hydrogens geom
_atom_sites_solution_primary direct
_atom_sites_solution_secondary difmap
_audit_creation_method SHELXL-97
_cell_angle_alpha 113.06(3)
_cell_angle_beta 99.57(3)
_cell_angle_gamma 96.94(3)
_cell_formula_units_Z 1
_cell_length_a 10.321(2)
_cell_length_b 11.966(2)
_cell_length_c 12.772(3)
_cell_measurement_reflns_used 14492
_cell_measurement_temperature 293(2)
_cell_measurement_theta_max 27.5
_cell_measurement_theta_min 3.0
_cell_volume 1400.7(7)
_computing_cell_refinement CrystalClear
_computing_data_collection 'CrystalClear (Rigaku/MSC Inc., 2005)'
_computing_data_reduction CrystalClear
_computing_molecular_graphics 'Bruker SHELXTL'
_computing_publication_material 'Bruker SHELXTL'
_computing_structure_refinement 'SHELXL-97 (Sheldrick, 1997)'
_computing_structure_solution 'SHELXS-97 (Sheldrick, 1990)'
_diffrn_ambient_temperature 293(2)
_diffrn_detector_area_resol_mean 0
_diffrn_measured_fraction_theta_full 0.997
_diffrn_measured_fraction_theta_max 0.997
_diffrn_measurement_device_type \w
_diffrn_radiation_monochromator graphite
_diffrn_radiation_source 'fine-focus sealed tube'
_diffrn_radiation_type MoK\a
_diffrn_radiation_wavelength 0.71073
_diffrn_reflns_av_R_equivalents 0.1001
_diffrn_reflns_av_sigmaI/netI 0.1042
_diffrn_reflns_limit_h_max 12
_diffrn_reflns_limit_h_min -12
_diffrn_reflns_limit_k_max 14
_diffrn_reflns_limit_k_min -14
_diffrn_reflns_limit_l_max 15
_diffrn_reflns_limit_l_min -15
_diffrn_reflns_number 12262
_diffrn_reflns_theta_full 25.01
_diffrn_reflns_theta_max 25.01
_diffrn_reflns_theta_min 3.01
_diffrn_standards_decay_% 0
_diffrn_standards_interval_count 0
_diffrn_standards_interval_time 0
_diffrn_standards_number 0
_exptl_absorpt_coefficient_mu 2.708
_exptl_absorpt_correction_T_max 0.7735
_exptl_absorpt_correction_T_min 0.7030
_exptl_absorpt_correction_type multi-scan
_exptl_absorpt_process_details CrystalClear
_exptl_crystal_colour Colorless
_exptl_crystal_density_diffrn 1.532
_exptl_crystal_description strip
_exptl_crystal_F_000 650
_exptl_crystal_size_max 0.14
_exptl_crystal_size_mid 0.12
_exptl_crystal_size_min 0.10
_refine_diff_density_max 1.876
_refine_diff_density_min -3.325
_refine_diff_density_rms 0.202
_refine_ls_extinction_method none
_refine_ls_goodness_of_fit_ref 1.114
_refine_ls_hydrogen_treatment constr
_refine_ls_matrix_type full
_refine_ls_number_parameters 334
_refine_ls_number_reflns 4931
_refine_ls_number_restraints 0
_refine_ls_restrained_S_all 1.114
_refine_ls_R_factor_all 0.0654
_refine_ls_R_factor_gt 0.0608
_refine_ls_shift/su_max 0.001
_refine_ls_shift/su_mean 0.000
_refine_ls_structure_factor_coef Fsqd
_refine_ls_weighting_details 'calc w=1/[\s^2^(Fo^2^)+(0.0723P)^2^+0.8900P] where P=(Fo^2^+2Fc^2^)/3'
_refine_ls_weighting_scheme calc
_refine_ls_wR_factor_gt 0.1545
_refine_ls_wR_factor_ref 0.1587
_reflns_number_gt 4575
_reflns_number_total 4931
_reflns_threshold_expression >2sigma(I)
_cod_data_source_file ic302496g_si_002_2.cif
_cod_data_source_block 2
_cod_original_sg_symbol_Hall -P1
_cod_database_code 4333904

loop_
_symmetry_equiv_pos_as_xyz
'x, y, z'
'-x, -y, -z'

loop_
_atom_site_label
_atom_site_type_symbol
_atom_site_fract_x
_atom_site_fract_y
_atom_site_fract_z
_atom_site_U_iso_or_equiv
_atom_site_adp_type
_atom_site_occupancy
_atom_site_symmetry_multiplicity
_atom_site_calc_flag
_atom_site_refinement_flags
O6 O 1.0168(6) 0.5655(5) 0.6824(5) 0.0388(13) Uani 1 1 d .
Dy1 Dy 0.88050(3) 0.26691(2) 0.34416(2) 0.02527(16) Uani 1 1 d .
O1 O 0.8957(5) 0.1216(5) 0.4288(5) 0.0385(13) Uani 1 1 d .
O2 O 0.7025(5) 0.1083(5) 0.3204(5) 0.0432(14) Uani 1 1 d .
O3 O 0.7565(6) 0.2336(5) 0.1543(4) 0.0421(13) Uani 1 1 d .
O4 O 0.6931(5) 0.3603(5) 0.3058(5) 0.0371(12) Uani 1 1 d .
O5 O 0.9068(7) 0.3936(5) 0.5336(5) 0.0499(15) Uani 1 1 d .
N1 N 1.1331(6) 0.2734(5) 0.3833(5) 0.0282(13) Uani 1 1 d .
N2 N 0.9516(6) 0.0832(5) 0.2008(5) 0.0307(13) Uani 1 1 d .
C1 C 1.2190(7) 0.3669(7) 0.4708(7) 0.0375(18) Uani 1 1 d .
H1 H 1.1864 0.4271 0.5257 0.045 Uiso 1 1 calc R
C2 C 1.3589(8) 0.3783(7) 0.4834(7) 0.0390(19) Uani 1 1 d .
H2 H 1.4168 0.4457 0.5458 0.047 Uiso 1 1 calc R
C3 C 1.4093(8) 0.2923(8) 0.4058(8) 0.046(2) Uani 1 1 d .
H3 H 1.5015 0.3005 0.4125 0.056 Uiso 1 1 calc R
C4 C 1.3182(8) 0.1892(7) 0.3137(7) 0.0362(18) Uani 1 1 d .
C5 C 1.1817(7) 0.1845(7) 0.3050(6) 0.0285(15) Uani 1 1 d .
C6 C 1.0841(7) 0.0782(7) 0.2111(6) 0.0303(16) Uani 1 1 d .
C7 C 1.1318(9) -0.0198(8) 0.1375(7) 0.0397(19) Uani 1 1 d .
C8 C 1.2735(9) -0.0113(8) 0.1491(8) 0.049(2) Uani 1 1 d .
H8 H 1.3044 -0.0764 0.0980 0.059 Uiso 1 1 calc R
C9 C 1.3638(9) 0.0887(8) 0.2323(8) 0.047(2) Uani 1 1 d .
H9 H 1.4552 0.0923 0.2368 0.056 Uiso 1 1 calc R
C10 C 1.0362(9) -0.1208(8) 0.0522(8) 0.047(2) Uani 1 1 d .
H10 H 1.0629 -0.1896 0.0020 0.056 Uiso 1 1 calc R
C11 C 0.9030(10) -0.1180(8) 0.0432(8) 0.051(2) Uani 1 1 d .
H11 H 0.8379 -0.1854 -0.0120 0.061 Uiso 1 1 calc R
C12 C 0.8658(8) -0.0114(7) 0.1189(7) 0.044(2) Uani 1 1 d .
H12 H 0.7751 -0.0086 0.1096 0.053 Uiso 1 1 calc R
C13 C 0.7754(8) 0.0658(7) 0.3791(7) 0.0322(17) Uani 1 1 d .
C14 C 0.7232(9) -0.0546(8) 0.3883(8) 0.047(2) Uani 1 1 d .
C15 C 0.5803(12) -0.1050(14) 0.3259(16) 0.128(7) Uani 1 1 d .
H15A H 0.5703 -0.1186 0.2455 0.193 Uiso 1 1 calc R
H15B H 0.5271 -0.0470 0.3619 0.193 Uiso 1 1 calc R
H15C H 0.5510 -0.1822 0.3299 0.193 Uiso 1 1 calc R
C16 C 0.746(2) -0.0219(16) 0.5191(14) 0.159(10) Uani 1 1 d .
H16A H 0.7139 0.0522 0.5572 0.238 Uiso 1 1 calc R
H16B H 0.8404 -0.0086 0.5520 0.238 Uiso 1 1 calc R
H16C H 0.6986 -0.0889 0.5303 0.238 Uiso 1 1 calc R
C17 C 0.8084(17) -0.1451(12) 0.3429(19) 0.143(8) Uani 1 1 d .
H17A H 0.8284 -0.1839 0.3950 0.214 Uiso 1 1 calc R
H17B H 0.8905 -0.1029 0.3374 0.214 Uiso 1 1 calc R
H17C H 0.7616 -0.2071 0.2667 0.214 Uiso 1 1 calc R
C18 C 0.9336(7) 0.4653(6) 0.6397(6) 0.0267(15) Uani 1 1 d .
C19 C 0.8652(9) 0.4278(8) 0.7206(7) 0.042(2) Uani 1 1 d .
C20 C 0.8701(15) 0.5414(11) 0.8326(10) 0.089(5) Uani 1 1 d .
H20A H 0.8493 0.5150 0.8909 0.134 Uiso 1 1 calc R
H20B H 0.8058 0.5876 0.8165 0.134 Uiso 1 1 calc R
H20C H 0.9584 0.5929 0.8607 0.134 Uiso 1 1 calc R
C21 C 0.7172(11) 0.3650(11) 0.6581(11) 0.077(3) Uani 1 1 d .
H21A H 0.7131 0.2988 0.5836 0.116 Uiso 1 1 calc R
H21B H 0.6697 0.4249 0.6465 0.116 Uiso 1 1 calc R
H21C H 0.6768 0.3321 0.7052 0.116 Uiso 1 1 calc R
C22 C 0.9356(13) 0.3342(11) 0.7448(11) 0.079(3) Uani 1 1 d .
H22A H 0.9317 0.2653 0.6723 0.118 Uiso 1 1 calc R
H22B H 0.8922 0.3055 0.7932 0.118 Uiso 1 1 calc R
H22C H 1.0276 0.3723 0.7844 0.118 Uiso 1 1 calc R
C23 C 0.6859(8) 0.3136(7) 0.1978(7) 0.0365(18) Uani 1 1 d .
C24 C 0.5991(10) 0.3557(10) 0.1177(8) 0.053(2) Uani 1 1 d .
C25 C 0.6679(15) 0.3690(16) 0.0289(13) 0.113(6) Uani 1 1 d .
H25A H 0.6023 0.3517 -0.0412 0.169 Uiso 1 1 calc R
H25B H 0.7272 0.3117 0.0115 0.169 Uiso 1 1 calc R
H25C H 0.7186 0.4522 0.0588 0.169 Uiso 1 1 calc R
C26 C 0.553(2) 0.4673(19) 0.1839(13) 0.206(14) Uani 1 1 d .
H26A H 0.5324 0.4629 0.2528 0.310 Uiso 1 1 calc R
H26B H 0.4747 0.4737 0.1364 0.310 Uiso 1 1 calc R
H26C H 0.6230 0.5388 0.2062 0.310 Uiso 1 1 calc R
C27 C 0.4764(13) 0.2445(18) 0.0460(13) 0.135(7) Uani 1 1 d .
H27A H 0.4088 0.2506 0.0902 0.203 Uiso 1 1 calc R
H27B H 0.5055 0.1676 0.0309 0.203 Uiso 1 1 calc R
H27C H 0.4398 0.2474 -0.0268 0.203 Uiso 1 1 calc R

loop_
_atom_site_aniso_label
_atom_site_aniso_U_11
_atom_site_aniso_U_22
_atom_site_aniso_U_33
_atom_site_aniso_U_23
_atom_site_aniso_U_13
_atom_site_aniso_U_12
O6 0.036(3) 0.038(3) 0.045(3) 0.026(3) 0.004(3) -0.004(2)
Dy1 0.0195(2) 0.0270(2) 0.0290(2) 0.01176(17) 0.00593(16) 0.00340(15)
O1 0.029(3) 0.042(3) 0.044(3) 0.025(3) -0.001(2) -0.002(2)
O2 0.017(3) 0.046(3) 0.075(4) 0.038(3) 0.002(3) 0.001(2)
O3 0.038(3) 0.049(3) 0.032(3) 0.012(3) -0.001(2) 0.014(3)
O4 0.029(3) 0.046(3) 0.038(3) 0.017(2) 0.007(2) 0.013(2)
O5 0.068(4) 0.047(3) 0.032(3) 0.013(3) 0.017(3) 0.008(3)
N1 0.020(3) 0.029(3) 0.036(3) 0.015(3) 0.001(3) 0.007(2)
N2 0.023(3) 0.036(3) 0.032(3) 0.014(3) 0.005(3) 0.006(3)
C1 0.027(4) 0.042(4) 0.041(4) 0.019(4) 0.002(3) -0.002(3)
C2 0.027(4) 0.033(4) 0.051(5) 0.018(4) -0.004(4) -0.003(3)
C3 0.021(4) 0.056(5) 0.069(6) 0.033(5) 0.009(4) 0.008(4)
C4 0.030(4) 0.048(5) 0.037(4) 0.021(4) 0.012(3) 0.016(3)
C5 0.027(4) 0.037(4) 0.030(4) 0.021(3) 0.009(3) 0.009(3)
C6 0.028(4) 0.035(4) 0.030(4) 0.015(3) 0.006(3) 0.010(3)
C7 0.042(5) 0.043(5) 0.034(4) 0.012(4) 0.010(4) 0.021(4)
C8 0.034(5) 0.056(5) 0.061(6) 0.019(5) 0.021(4) 0.028(4)
C9 0.029(4) 0.059(5) 0.062(6) 0.028(5) 0.020(4) 0.020(4)
C10 0.054(6) 0.035(4) 0.041(5) 0.004(4) 0.009(4) 0.020(4)
C11 0.051(6) 0.035(4) 0.045(5) 0.001(4) 0.001(4) 0.004(4)
C12 0.033(5) 0.045(5) 0.040(4) 0.006(4) 0.007(4) -0.002(4)
C13 0.024(4) 0.038(4) 0.036(4) 0.014(3) 0.012(3) 0.009(3)
C14 0.034(5) 0.045(5) 0.062(6) 0.032(4) -0.002(4) -0.007(4)
C15 0.052(8) 0.140(13) 0.218(18) 0.144(14) -0.034(9) -0.044(8)
C16 0.21(2) 0.148(16) 0.120(14) 0.112(13) -0.021(13) -0.074(15)
C17 0.127(15) 0.054(8) 0.27(3) 0.080(12) 0.067(16) 0.029(8)
C18 0.021(4) 0.027(4) 0.035(4) 0.016(3) 0.008(3) 0.006(3)
C19 0.044(5) 0.046(5) 0.032(4) 0.013(4) 0.017(4) 0.000(4)
C20 0.128(13) 0.068(7) 0.058(7) 0.007(6) 0.059(8) -0.009(7)
C21 0.052(7) 0.088(8) 0.089(8) 0.035(7) 0.029(6) -0.007(6)
C22 0.096(10) 0.086(8) 0.082(8) 0.062(7) 0.022(7) 0.022(7)
C23 0.030(4) 0.033(4) 0.040(4) 0.012(3) 0.006(3) 0.001(3)
C24 0.050(6) 0.074(6) 0.045(5) 0.031(5) 0.006(4) 0.033(5)
C25 0.103(12) 0.168(16) 0.124(12) 0.116(12) 0.021(10) 0.048(11)
C26 0.32(3) 0.24(2) 0.067(9) 0.038(12) 0.007(13) 0.25(2)
C27 0.054(8) 0.25(2) 0.129(13) 0.135(15) -0.025(8) -0.021(10)

loop_
_atom_type_symbol
_atom_type_description
_atom_type_scat_dispersion_real
_atom_type_scat_dispersion_imag
_atom_type_scat_source
C C 0.0033 0.0016 'International Tables Vol C Tables 4.2.6.8 and 6.1.1.4'
H H 0.0000 0.0000 'International Tables Vol C Tables 4.2.6.8 and 6.1.1.4'
Dy Dy -0.1892 4.4098 'International Tables Vol C Tables 4.2.6.8 and 6.1.1.4'
N N 0.0061 0.0033 'International Tables Vol C Tables 4.2.6.8 and 6.1.1.4'
O O 0.0106 0.0060 'International Tables Vol C Tables 4.2.6.8 and 6.1.1.4'

loop_
_geom_angle_atom_site_label_1
_geom_angle_atom_site_label_2
_geom_angle_atom_site_label_3
_geom_angle
_geom_angle_site_symmetry_1
_geom_angle_site_symmetry_3
C18 O6 Dy1 147.8(5) . 2_766
O5 Dy1 O6 88.5(2) . 2_766
O5 Dy1 O2 100.6(2) . .
O6 Dy1 O2 156.2(2) 2_766 .
O5 Dy1 O1 79.8(2) . .
O6 Dy1 O1 149.20(19) 2_766 .
O2 Dy1 O1 54.59(18) . .
O5 Dy1 O3 140.1(2) . .
O6 Dy1 O3 77.2(2) 2_766 .
O2 Dy1 O3 81.9(2) . .
O1 Dy1 O3 128.65(19) . .
O5 Dy1 O4 86.5(2) . .
O6 Dy1 O4 77.75(19) 2_766 .
O2 Dy1 O4 80.90(18) . .
O1 Dy1 O4 129.15(19) . .
O3 Dy1 O4 54.24(18) . .
O5 Dy1 N2 145.3(2) . .
O6 Dy1 N2 103.7(2) 2_766 .
O2 Dy1 N2 81.2(2) . .
O1 Dy1 N2 73.13(19) . .
O3 Dy1 N2 74.68(19) . .
O4 Dy1 N2 127.61(18) . .
O5 Dy1 N1 88.9(2) . .
O6 Dy1 N1 72.5(2) 2_766 .
O2 Dy1 N1 129.02(19) . .
O1 Dy1 N1 78.78(18) . .
O3 Dy1 N1 120.68(19) . .
O4 Dy1 N1 150.03(19) . .
N2 Dy1 N1 65.03(19) . .
C13 O1 Dy1 92.3(4) . .
C13 O2 Dy1 93.4(4) . .
C23 O3 Dy1 92.6(4) . .
C23 O4 Dy1 92.3(5) . .
C18 O5 Dy1 174.4(6) . .
C1 N1 C5 118.6(6) . .
C1 N1 Dy1 122.0(5) . .
C5 N1 Dy1 119.1(4) . .
C12 N2 C6 117.3(7) . .
C12 N2 Dy1 122.5(5) . .
C6 N2 Dy1 120.1(4) . .
N1 C1 C2 121.9(8) . .
N1 C1 H1 119.1 . .
C2 C1 H1 119.1 . .
C3 C2 C1 120.5(8) . .
C3 C2 H2 119.7 . .
C1 C2 H2 119.7 . .
C2 C3 C4 118.1(8) . .
C2 C3 H3 120.9 . .
C4 C3 H3 120.9 . .
C5 C4 C3 118.5(7) . .
C5 C4 C9 119.8(7) . .
C3 C4 C9 121.7(8) . .
N1 C5 C4 122.3(7) . .
N1 C5 C6 117.6(6) . .
C4 C5 C6 120.0(7) . .
N2 C6 C7 123.9(7) . .
N2 C6 C5 117.5(6) . .
C7 C6 C5 118.5(7) . .
C6 C7 C10 116.9(8) . .
C6 C7 C8 119.7(8) . .
C10 C7 C8 123.4(8) . .
C9 C8 C7 122.0(8) . .
C9 C8 H8 119.0 . .
C7 C8 H8 119.0 . .
C8 C9 C4 119.9(8) . .
C8 C9 H9 120.1 . .
C4 C9 H9 120.1 . .
C11 C10 C7 119.4(8) . .
C11 C10 H10 120.3 . .
C7 C10 H10 120.3 . .
C10 C11 C12 119.0(8) . .
C10 C11 H11 120.5 . .
C12 C11 H11 120.5 . .
N2 C12 C11 123.3(8) . .
N2 C12 H12 118.4 . .
C11 C12 H12 118.4 . .
O2 C13 O1 119.4(7) . .
O2 C13 C14 121.6(7) . .
O1 C13 C14 119.0(7) . .
C15 C14 C17 111.7(12) . .
C15 C14 C16 112.7(11) . .
C17 C14 C16 105.9(13) . .
C15 C14 C13 111.0(8) . .
C17 C14 C13 109.4(9) . .
C16 C14 C13 105.9(8) . .
C14 C15 H15A 109.5 . .
C14 C15 H15B 109.5 . .
H15A C15 H15B 109.5 . .
C14 C15 H15C 109.5 . .
H15A C15 H15C 109.5 . .
H15B C15 H15C 109.5 . .
C14 C16 H16A 109.5 . .
C14 C16 H16B 109.5 . .
H16A C16 H16B 109.5 . .
C14 C16 H16C 109.5 . .
H16A C16 H16C 109.5 . .
H16B C16 H16C 109.5 . .
C14 C17 H17A 109.5 . .
C14 C17 H17B 109.5 . .
H17A C17 H17B 109.5 . .
C14 C17 H17C 109.5 . .
H17A C17 H17C 109.5 . .
H17B C17 H17C 109.5 . .
O5 C18 O6 122.6(7) . .
O5 C18 C19 118.8(6) . .
O6 C18 C19 118.6(6) . .
C22 C19 C18 107.1(7) . .
C22 C19 C20 112.1(9) . .
C18 C19 C20 110.5(7) . .
C22 C19 C21 108.5(9) . .
C18 C19 C21 109.4(7) . .
C20 C19 C21 109.1(9) . .
C19 C20 H20A 109.5 . .
C19 C20 H20B 109.5 . .
H20A C20 H20B 109.5 . .
C19 C20 H20C 109.5 . .
H20A C20 H20C 109.5 . .
H20B C20 H20C 109.5 . .
C19 C21 H21A 109.5 . .
C19 C21 H21B 109.5 . .
H21A C21 H21B 109.5 . .
C19 C21 H21C 109.5 . .
H21A C21 H21C 109.5 . .
H21B C21 H21C 109.5 . .
C19 C22 H22A 109.5 . .
C19 C22 H22B 109.5 . .
H22A C22 H22B 109.5 . .
C19 C22 H22C 109.5 . .
H22A C22 H22C 109.5 . .
H22B C22 H22C 109.5 . .
O4 C23 O3 120.2(7) . .
O4 C23 C24 120.6(7) . .
O3 C23 C24 119.1(7) . .
C26 C24 C25 112.8(14) . .
C26 C24 C23 111.6(9) . .
C25 C24 C23 111.3(8) . .
C26 C24 C27 110.4(14) . .
C25 C24 C27 104.9(10) . .
C23 C24 C27 105.3(9) . .
C24 C25 H25A 109.5 . .
C24 C25 H25B 109.5 . .
H25A C25 H25B 109.5 . .
C24 C25 H25C 109.5 . .
H25A C25 H25C 109.5 . .
H25B C25 H25C 109.5 . .
C24 C26 H26A 109.5 . .
C24 C26 H26B 109.5 . .
H26A C26 H26B 109.5 . .
C24 C26 H26C 109.5 . .
H26A C26 H26C 109.5 . .
H26B C26 H26C 109.5 . .
C24 C27 H27A 109.5 . .
C24 C27 H27B 109.5 . .
H27A C27 H27B 109.5 . .
C24 C27 H27C 109.5 . .
H27A C27 H27C 109.5 . .
H27B C27 H27C 109.5 . .

loop_
_geom_bond_atom_site_label_1
_geom_bond_atom_site_label_2
_geom_bond_distance
_geom_bond_site_symmetry_2
O6 C18 1.248(8) .
O6 Dy1 2.323(5) 2_766
Dy1 O5 2.244(5) .
Dy1 O6 2.323(5) 2_766
Dy1 O2 2.365(5) .
Dy1 O1 2.387(5) .
Dy1 O3 2.400(5) .
Dy1 O4 2.422(5) .
Dy1 N2 2.532(6) .
Dy1 N1 2.557(6) .
O1 C13 1.263(9) .
O2 C13 1.260(9) .
O3 C23 1.281(9) .
O4 C23 1.254(9) .
O5 C18 1.247(9) .
N1 C1 1.319(9) .
N1 C5 1.359(9) .
N2 C12 1.297(9) .
N2 C6 1.362(9) .
C1 C2 1.409(11) .
C1 H1 0.9300 .
C2 C3 1.347(12) .
C2 H2 0.9300 .
C3 C4 1.416(12) .
C3 H3 0.9300 .
C4 C5 1.386(10) .
C4 C9 1.439(11) .
C5 C6 1.471(10) .
C6 C7 1.390(10) .
C7 C10 1.394(12) .
C7 C8 1.432(12) .
C8 C9 1.355(12) .
C8 H8 0.9300 .
C9 H9 0.9300 .
C10 C11 1.366(13) .
C10 H10 0.9300 .
C11 C12 1.409(11) .
C11 H11 0.9300 .
C12 H12 0.9300 .
C13 C14 1.532(11) .
C14 C15 1.480(13) .
C14 C17 1.480(17) .
C14 C16 1.527(17) .
C15 H15A 0.9600 .
C15 H15B 0.9600 .
C15 H15C 0.9600 .
C16 H16A 0.9600 .
C16 H16B 0.9600 .
C16 H16C 0.9600 .
C17 H17A 0.9600 .
C17 H17B 0.9600 .
C17 H17C 0.9600 .
C18 C19 1.515(10) .
C19 C22 1.507(14) .
C19 C20 1.527(13) .
C19 C21 1.543(13) .
C20 H20A 0.9600 .
C20 H20B 0.9600 .
C20 H20C 0.9600 .
C21 H21A 0.9600 .
C21 H21B 0.9600 .
C21 H21C 0.9600 .
C22 H22A 0.9600 .
C22 H22B 0.9600 .
C22 H22C 0.9600 .
C23 C24 1.521(11) .
C24 C26 1.456(16) .
C24 C25 1.482(16) .
C24 C27 1.570(17) .
C25 H25A 0.9600 .
C25 H25B 0.9600 .
C25 H25C 0.9600 .
C26 H26A 0.9600 .
C26 H26B 0.9600 .
C26 H26C 0.9600 .
C27 H27A 0.9600 .
C27 H27B 0.9600 .
C27 H27C 0.9600 .

loop_
_geom_torsion_atom_site_label_1
_geom_torsion_atom_site_label_2
_geom_torsion_atom_site_label_3
_geom_torsion_atom_site_label_4
_geom_torsion
_geom_torsion_site_symmetry_1
O5 Dy1 O1 C13 113.6(5) .
O6 Dy1 O1 C13 -177.0(4) 2_766
O2 Dy1 O1 C13 2.7(4) .
O3 Dy1 O1 C13 -35.0(5) .
O4 Dy1 O1 C13 36.7(5) .
N2 Dy1 O1 C13 -88.4(4) .
N1 Dy1 O1 C13 -155.5(5) .
O5 Dy1 O2 C13 -72.0(5) .
O6 Dy1 O2 C13 176.9(4) 2_766
O1 Dy1 O2 C13 -2.7(4) .
O3 Dy1 O2 C13 148.5(5) .
O4 Dy1 O2 C13 -156.6(5) .
N2 Dy1 O2 C13 72.8(5) .
N1 Dy1 O2 C13 25.3(6) .
O5 Dy1 O3 C23 -7.6(6) .
O6 Dy1 O3 C23 -79.4(5) 2_766
O2 Dy1 O3 C23 89.3(5) .
O1 Dy1 O3 C23 119.5(4) .
O4 Dy1 O3 C23 4.6(4) .
N2 Dy1 O3 C23 172.3(5) .
N1 Dy1 O3 C23 -139.9(4) .
O5 Dy1 O4 C23 167.4(5) .
O6 Dy1 O4 C23 78.2(4) 2_766
O2 Dy1 O4 C23 -91.2(5) .
O1 Dy1 O4 C23 -118.7(4) .
O3 Dy1 O4 C23 -4.7(4) .
N2 Dy1 O4 C23 -19.8(5) .
N1 Dy1 O4 C23 85.8(5) .
O6 Dy1 O5 C18 -63(5) 2_766
O2 Dy1 O5 C18 139(5) .
O1 Dy1 O5 C18 88(6) .
O3 Dy1 O5 C18 -131(5) .
O4 Dy1 O5 C18 -141(6) .
N2 Dy1 O5 C18 49(6) .
N1 Dy1 O5 C18 10(5) .
O5 Dy1 N1 C1 -24.7(6) .
O6 Dy1 N1 C1 64.1(6) 2_766
O2 Dy1 N1 C1 -127.5(5) .
O1 Dy1 N1 C1 -104.6(6) .
O3 Dy1 N1 C1 126.9(5) .
O4 Dy1 N1 C1 56.3(7) .
N2 Dy1 N1 C1 178.9(6) .
O5 Dy1 N1 C5 162.2(5) .
O6 Dy1 N1 C5 -109.0(5) 2_766
O2 Dy1 N1 C5 59.4(6) .
O1 Dy1 N1 C5 82.3(5) .
O3 Dy1 N1 C5 -46.2(6) .
O4 Dy1 N1 C5 -116.8(5) .
N2 Dy1 N1 C5 5.9(5) .
O5 Dy1 N2 C12 130.4(6) .
O6 Dy1 N2 C12 -121.9(6) 2_766
O2 Dy1 N2 C12 34.4(6) .
O1 Dy1 N2 C12 89.9(6) .
O3 Dy1 N2 C12 -49.5(6) .
O4 Dy1 N2 C12 -36.9(7) .
N1 Dy1 N2 C12 175.2(7) .
O5 Dy1 N2 C6 -46.5(7) .
O6 Dy1 N2 C6 61.2(5) 2_766
O2 Dy1 N2 C6 -142.5(5) .
O1 Dy1 N2 C6 -87.0(5) .
O3 Dy1 N2 C6 133.6(5) .
O4 Dy1 N2 C6 146.2(5) .
N1 Dy1 N2 C6 -1.7(5) .
C5 N1 C1 C2 1.5(11) .
Dy1 N1 C1 C2 -171.7(6) .
N1 C1 C2 C3 -0.4(13) .
C1 C2 C3 C4 -1.7(13) .
C2 C3 C4 C5 2.7(12) .
C2 C3 C4 C9 -175.3(9) .
C1 N1 C5 C4 -0.3(10) .
Dy1 N1 C5 C4 173.0(5) .
C1 N1 C5 C6 177.4(6) .
Dy1 N1 C5 C6 -9.3(8) .
C3 C4 C5 N1 -1.8(11) .
C9 C4 C5 N1 176.3(7) .
C3 C4 C5 C6 -179.4(7) .
C9 C4 C5 C6 -1.4(11) .
C12 N2 C6 C7 1.9(11) .
Dy1 N2 C6 C7 179.0(6) .
C12 N2 C6 C5 -179.2(7) .
Dy1 N2 C6 C5 -2.1(8) .
N1 C5 C6 N2 7.6(9) .
C4 C5 C6 N2 -174.7(7) .
N1 C5 C6 C7 -173.5(7) .
C4 C5 C6 C7 4.3(10) .
N2 C6 C7 C10 -3.4(12) .
C5 C6 C7 C10 177.7(7) .
N2 C6 C7 C8 174.5(8) .
C5 C6 C7 C8 -4.4(12) .
C6 C7 C8 C9 1.8(14) .
C10 C7 C8 C9 179.4(9) .
C7 C8 C9 C4 1.2(14) .
C5 C4 C9 C8 -1.4(13) .
C3 C4 C9 C8 176.6(9) .
C6 C7 C10 C11 1.5(13) .
C8 C7 C10 C11 -176.2(9) .
C7 C10 C11 C12 1.5(14) .
C6 N2 C12 C11 1.3(12) .
Dy1 N2 C12 C11 -175.6(7) .
C10 C11 C12 N2 -3.1(14) .
Dy1 O2 C13 O1 4.8(8) .
Dy1 O2 C13 C14 -173.1(7) .
Dy1 O1 C13 O2 -4.7(7) .
Dy1 O1 C13 C14 173.2(7) .
O2 C13 C14 C15 -2.8(14) .
O1 C13 C14 C15 179.4(10) .
O2 C13 C14 C17 120.9(12) .
O1 C13 C14 C17 -57.0(13) .
O2 C13 C14 C16 -125.4(12) .
O1 C13 C14 C16 56.8(13) .
Dy1 O5 C18 O6 47(6) .
Dy1 O5 C18 C19 -131(5) .
Dy1 O6 C18 O5 31.1(14) 2_766
Dy1 O6 C18 C19 -150.6(8) 2_766
O5 C18 C19 C22 77.8(10) .
O6 C18 C19 C22 -100.6(9) .
O5 C18 C19 C20 -159.8(9) .
O6 C18 C19 C20 21.8(12) .
O5 C18 C19 C21 -39.7(11) .
O6 C18 C19 C21 141.9(8) .
Dy1 O4 C23 O3 8.4(7) .
Dy1 O4 C23 C24 -168.5(7) .
Dy1 O3 C23 O4 -8.4(7) .
Dy1 O3 C23 C24 168.5(7) .
O4 C23 C24 C26 11.4(17) .
O3 C23 C24 C26 -165.5(14) .
O4 C23 C24 C25 138.4(10) .
O3 C23 C24 C25 -38.5(13) .
O4 C23 C24 C27 -108.4(10) .
O3 C23 C24 C27 74.7(11) .
